data_2215603
loop_
_publ_author_name
'Evain, Michel'
'Jean-G\'erard, Ludivine'
'Collet, Sylvain'
'Guingant, Andr\'e'

_publ_section_title
3-Benzoyl-1-[(4-methylphenyl)sulfonyl]-1a,2,3,7b-tetrahydro-1<i>H</i>-azireno[2,3-<i>c</i>]quinoline-2-carbonitrile
_journal_coeditor_code NC2055
_journal_issue 10
_journal_name_full 'Acta Crystallographica Section E'
_journal_page_first o4023
_journal_page_last o4023
_journal_paper_doi 10.1107/S1600536807043644
_journal_volume 63
_journal_year 2007
_chemical_formula_iupac 'C24 H19 N3 O3 S'
_chemical_formula_moiety 'C24 H19 N3 O3 S'
_chemical_formula_sum 'C24 H19 N3 O3 S'
_chemical_formula_weight 429.5
_chemical_name_systematic
;3-Benzoyl-1-[(4-methylphenyl)sulfonyl]-1a,2,3,7
 b-tetrahydro-1<i>H</i>-azireno
[2,3-<i>c</i>]quinoline-2-carbonitrile
;
_space_group_IT_number 2
_symmetry_cell_setting triclinic
_symmetry_space_group_name_Hall '-P 1'
_symmetry_space_group_name_H-M 'P -1'
_cell_angle_alpha 64.267(3)
_cell_angle_beta 69.759(5)
_cell_angle_gamma 87.895(3)
_cell_formula_units_Z 2
_cell_length_a 8.7215(5)
_cell_length_b 12.1042(4)
_cell_length_c 12.4678(7)
_cell_measurement_temperature 293
_cell_volume 1102.36(11)
_computing_cell_refinement 'EVALCCD (Duisenberg et al., 2003)'
_computing_data_collection 'COLLECT (Nonius, 1998)'
_computing_data_reduction 'COLLECT (Nonius, 1998)'
_computing_molecular_graphics 'DIAMOND (Brandenburg & Putz, 2005)'
_computing_publication_material 'JANA2006 (Petricek <i>et al.</i>,  2006)'
_computing_structure_refinement 'JANA2006 (Petricek <i>et al.</i>,  2006)'
_computing_structure_solution 'SIR2002 (Burla <i>et al.</i>,  2003)'
_diffrn_ambient_temperature 293
_diffrn_detector_area_resol_mean 9
_diffrn_measured_fraction_theta_full 0.99
_diffrn_measured_fraction_theta_max 0.95
_diffrn_measurement_device '95mm CCD camera on \k-goniostat'
_diffrn_measurement_device_type 'Nonius KappaCCD'
_diffrn_measurement_method 'CCD, \f and \w frames'
_diffrn_radiation_monochromator 'horizonally mounted graphite crystal'
_diffrn_radiation_source 'X-ray tube'
_diffrn_radiation_type 'Mo K\a'
_diffrn_radiation_wavelength 0.71069
_diffrn_reflns_av_R_equivalents 0.0552
_diffrn_reflns_av_sigmaI/netI 0.0261
_diffrn_reflns_limit_h_max 11
_diffrn_reflns_limit_h_min -12
_diffrn_reflns_limit_k_max 16
_diffrn_reflns_limit_k_min -17
_diffrn_reflns_limit_l_max 17
_diffrn_reflns_limit_l_min -17
_diffrn_reflns_number 34014
_diffrn_reflns_theta_full 29.95
_diffrn_reflns_theta_max 30.00
_diffrn_reflns_theta_min 6.49
_exptl_absorpt_coefficient_mu 0.177
_exptl_absorpt_correction_T_max 0.977
_exptl_absorpt_correction_T_min 0.922
_exptl_absorpt_correction_type gaussian
_exptl_absorpt_process_details '(JANA2006; Petricek <i>et al.</i>,  2006)'
_exptl_crystal_colour colourless
_exptl_crystal_density_diffrn 1.29351
_exptl_crystal_description 'thick plate'
_exptl_crystal_F_000 448
_exptl_crystal_size_max 0.6
_exptl_crystal_size_mid 0.3
_exptl_crystal_size_min 0.09
_refine_diff_density_max 0.36
_refine_diff_density_min -0.36
_refine_ls_extinction_method none
_refine_ls_goodness_of_fit_ref 2.06
_refine_ls_hydrogen_treatment constr
_refine_ls_number_parameters 280
_refine_ls_number_reflns 6242
_refine_ls_number_restraints 76
_refine_ls_R_factor_all 0.1052
_refine_ls_R_factor_gt 0.0660
_refine_ls_shift/su_max 0.0007
_refine_ls_shift/su_mean 0.0001
_refine_ls_structure_factor_coef Fsqd
_refine_ls_weighting_details w=1/(\s^2^(I)+0.001936I^2^)
_refine_ls_weighting_scheme sigma
_refine_ls_wR_factor_gt 0.1425
_refine_ls_wR_factor_ref 0.1567
_reflns_number_gt 4445
_reflns_number_total 6242
_reflns_threshold_expression I>2\s(I)
_cod_data_source_file nc2055.cif
_cod_data_source_block I
_cod_depositor_comments
;
The following automatic conversions were performed:
'_exptl_absorpt_correction_type' value 'Gaussian' changed to 'gaussian'
according to '/home/saulius/struct/CIF-dictionaries/cif_core.dic'
dictionary named 'cif_core.dic' version 2.4.1 from 2010-06-29.

Automatic conversion script
Id: cif_fix_enum 1527 2010-12-29 10:47:43Z saulius 

The following automatic conversions were performed:

'_exptl_absorpt_correction_type' value 'Gaussian' changed to
'gaussian' according to
/home/saulius/struct/CIF-dictionaries/cif_core.dic dictionary named
'cif_core.dic' version 2.4.1 from 2010-06-29.

Automatic conversion script
Id: cif_fix_values 1715 2011-07-08 13:25:40Z adriana 
;
_cod_database_code 2215603

loop_
_symmetry_equiv_pos_site_id
_symmetry_equiv_pos_as_xyz
1 x,y,z
2 -x,-y,-z

loop_
_atom_site_type_symbol
_atom_site_label
_atom_site_fract_x
_atom_site_fract_y
_atom_site_fract_z
_atom_site_U_iso_or_equiv
_atom_site_adp_type
_atom_site_calc_flag
_atom_site_occupancy
S S 0.03291(6) 0.08922(4) 0.64456(4) 0.0454(2) Uani d 1
N N1 0.38331(17) 0.30804(12) 0.24992(13) 0.0384(6) Uani d 1
N N2 0.4895(3) 0.0724(2) 0.1684(2) 0.0835(12) Uani d 1
N N3 0.18953(17) 0.17068(13) 0.50524(13) 0.0390(6) Uani d 1
O O1 0.2135(2) 0.41987(14) 0.15447(16) 0.0669(9) Uani d 1
O O2 -0.11266(16) 0.12656(15) 0.61889(14) 0.0612(8) Uani d 1
O O3 0.04832(19) -0.04033(13) 0.69441(14) 0.0638(7) Uani d 1
C C1 0.4044(3) 0.12536(18) 0.21482(18) 0.0519(9) Uani d 1
C C2 0.2965(2) 0.18988(15) 0.28240(16) 0.0402(7) Uani d 1
C C3 0.2444(2) 0.10530(15) 0.42537(16) 0.0403(7) Uani d 1
C C4 0.3496(2) 0.11772(15) 0.49134(16) 0.0399(7) Uani d 1
C C5 0.5036(2) 0.20893(15) 0.41258(16) 0.0383(7) Uani d 1
C C6 0.6338(2) 0.20193(17) 0.45378(19) 0.0472(9) Uani d 1
C C7 0.7791(2) 0.28230(19) 0.3736(2) 0.0548(10) Uani d 1
C C8 0.7955(2) 0.36839(19) 0.2523(2) 0.0545(10) Uani d 1
C C9 0.6662(2) 0.37820(17) 0.20927(18) 0.0456(8) Uani d 1
C C10 0.5196(2) 0.29989(15) 0.29066(16) 0.0371(7) Uani d 1
C C11 0.3119(2) 0.41407(16) 0.20566(17) 0.0426(8) Uani d 1
C C12 0.3561(2) 0.51944(17) 0.22680(18) 0.0434(8) Uani d 1
C C13 0.3917(2) 0.63836(18) 0.1289(2) 0.0573(10) Uani d 1
C C14 0.4231(3) 0.7372(2) 0.1500(3) 0.0724(12) Uani d 1
C C15 0.4171(3) 0.7182(2) 0.2673(3) 0.0734(14) Uani d 1
C C16 0.3781(3) 0.6006(2) 0.3665(3) 0.0701(14) Uani d 1
C C17 0.3481(3) 0.5005(2) 0.3467(2) 0.0570(10) Uani d 1
C C18 0.0664(2) 0.14759(17) 0.74182(17) 0.0442(8) Uani d 1
C C19 0.1465(3) 0.0827(2) 0.82352(19) 0.0556(10) Uani d 1
C C20 0.1657(3) 0.1281(2) 0.9038(2) 0.0664(11) Uani d 1
C C21 0.1063(3) 0.2348(2) 0.90398(19) 0.0602(10) Uani d 1
C C22 0.0286(3) 0.2989(2) 0.8193(2) 0.0716(14) Uani d 1
C C23 0.0073(3) 0.2564(2) 0.7379(2) 0.0623(12) Uani d 1
C C24 0.1240(4) 0.2816(3) 0.9939(3) 0.0935(16) Uani d 1
H H1 0.203733 0.20999 0.254501 0.0483 Uiso d 1
H H2 0.199338 0.03397 0.424107 0.0484 Uiso d 1
H H3 0.398591 0.05981 0.548829 0.0479 Uiso d 1
H H4 0.623121 0.140591 0.539025 0.0567 Uiso d 1
H H5 0.869957 0.27826 0.402578 0.0657 Uiso d 1
H H6 0.899022 0.422553 0.196621 0.0654 Uiso d 1
H H7 0.678118 0.438968 0.123512 0.0548 Uiso d 1
H H8 0.394574 0.652419 0.045403 0.0688 Uiso d 1
H H9 0.449713 0.821142 0.081592 0.0869 Uiso d 1
H H10 0.44065 0.788185 0.280272 0.088 Uiso d 1
H H11 0.371761 0.588293 0.450215 0.0841 Uiso d 1
H H12 0.321681 0.417394 0.416576 0.0684 Uiso d 1
H H13 0.188175 0.006955 0.824521 0.0667 Uiso d 1
H H14 0.222353 0.083944 0.961486 0.0797 Uiso d 1
H H15 -0.011942 0.375303 0.816864 0.0859 Uiso d 1
H H16 -0.047788 0.301988 0.679431 0.0748 Uiso d 1
H H17 0.030292 0.328238 1.014529 0.1122 Uiso d 1
H H18 0.122915 0.209872 1.074466 0.1122 Uiso d 1
H H19 0.230573 0.337637 0.952164 0.1122 Uiso d 1

loop_
_atom_site_aniso_label
_atom_site_aniso_U_11
_atom_site_aniso_U_22
_atom_site_aniso_U_33
_atom_site_aniso_U_12
_atom_site_aniso_U_13
_atom_site_aniso_U_23
_atom_site_aniso_type_symbol
S 0.0484(3) 0.0468(3) 0.0412(2) -0.00713(18) -0.01196(18) -0.0223(2) S
N1 0.0433(7) 0.0354(7) 0.0410(7) 0.0015(6) -0.0209(6) -0.0167(6) N
N2 0.1091(17) 0.0649(13) 0.0662(13) 0.0108(12) -0.0106(12) -0.0371(11) N
N3 0.0449(8) 0.0370(7) 0.0382(7) 0.0010(6) -0.0151(6) -0.0194(6) N
O1 0.0785(10) 0.0601(9) 0.0908(11) 0.0173(7) -0.0626(9) -0.0350(9) O
O2 0.0460(7) 0.0875(11) 0.0615(9) -0.0034(7) -0.0203(6) -0.0419(8) O
O3 0.0841(10) 0.0413(8) 0.0518(8) -0.0131(6) -0.0115(7) -0.0173(6) O
C1 0.0706(13) 0.0428(10) 0.0406(10) -0.0025(9) -0.0155(9) -0.0203(8) C
C2 0.0473(9) 0.0389(9) 0.0403(9) 0.0002(7) -0.0194(7) -0.0198(7) C
C3 0.0511(9) 0.0347(8) 0.0404(9) -0.0012(7) -0.0163(7) -0.0213(7) C
C4 0.0498(9) 0.0358(8) 0.0397(9) 0.0079(7) -0.0204(7) -0.0189(7) C
C5 0.0441(9) 0.0365(8) 0.0435(9) 0.0081(6) -0.0200(7) -0.0231(7) C
C6 0.0565(11) 0.0452(10) 0.0551(11) 0.0146(8) -0.0324(9) -0.0269(9) C
C7 0.0468(10) 0.0600(12) 0.0752(14) 0.0122(9) -0.0351(10) -0.0362(11) C
C8 0.0417(10) 0.0539(12) 0.0700(13) 0.0019(8) -0.0213(9) -0.0288(11) C
C9 0.0432(9) 0.0424(10) 0.0503(10) 0.0009(7) -0.0171(8) -0.0197(9) C
C10 0.0388(8) 0.0365(8) 0.0438(9) 0.0066(6) -0.0201(7) -0.0211(7) C
C11 0.0441(9) 0.0425(9) 0.0460(9) 0.0047(7) -0.0220(7) -0.0198(8) C
C12 0.0411(9) 0.0441(10) 0.0513(10) 0.0091(7) -0.0191(7) -0.0255(8) C
C13 0.0661(13) 0.0449(11) 0.0544(12) 0.0037(9) -0.0157(9) -0.0213(9) C
C14 0.0865(17) 0.0441(12) 0.0748(16) -0.0027(11) -0.0144(13) -0.0272(12) C
C15 0.0778(15) 0.0608(15) 0.0934(18) 0.0045(11) -0.0202(13) -0.0532(14) C
C16 0.0884(16) 0.0706(15) 0.0749(16) 0.0185(12) -0.0350(13) -0.0498(14) C
C17 0.0729(13) 0.0514(12) 0.0575(12) 0.0137(10) -0.0291(10) -0.0303(10) C
C18 0.0431(9) 0.0515(10) 0.0384(9) -0.0032(7) -0.0123(7) -0.0220(8) C
C19 0.0618(12) 0.0534(12) 0.0525(11) 0.0030(9) -0.0254(9) -0.0208(10) C
C20 0.0790(15) 0.0690(15) 0.0489(12) -0.0123(11) -0.0330(11) -0.0155(11) C
C21 0.0654(13) 0.0712(14) 0.0427(10) -0.0187(10) -0.0136(9) -0.0273(10) C
C22 0.0804(16) 0.0755(16) 0.0899(17) 0.0158(12) -0.0390(14) -0.0583(14) C
C23 0.0741(14) 0.0674(14) 0.0749(15) 0.0198(11) -0.0444(12) -0.0452(12) C
C24 0.131(2) 0.096(2) 0.0582(15) -0.0318(17) -0.0286(16) -0.0393(15) C

loop_
_atom_type_symbol
_atom_type_scat_dispersion_real
_atom_type_scat_dispersion_imag
_atom_type_scat_source
S 0.125 0.123 'International Tables Vol C Tables  4.2.6.8 and 6.1.1.1'
C 0.003 0.002 'International Tables Vol C Tables  4.2.6.8 and 6.1.1.1'
N 0.006 0.003 'International Tables Vol C Tables  4.2.6.8 and 6.1.1.1'
O 0.011 0.006 'International Tables Vol C Tables  4.2.6.8 and 6.1.1.1'
H 0.000 0.000 'International Tables Vol C Tables  4.2.6.8 and 6.1.1.1'

loop_
_geom_angle_atom_site_label_1
_geom_angle_atom_site_label_2
_geom_angle_atom_site_label_3
_geom_angle
_geom_angle_publ_flag
N3 S O2 105.04(8) no
N3 S O3 110.74(8) no
N3 S C18 101.40(9) no
O2 S O3 117.70(11) no
O2 S C18 110.99(11) no
O3 S C18 109.65(10) no
C2 N1 C10 115.81(14) no
C2 N1 C11 118.48(16) no
C10 N1 C11 124.53(17) no
S N3 C3 113.62(11) no
S N3 C4 115.41(9) no
C3 N3 C4 59.51(13) no
N2 C1 C2 176.4(3) no
N1 C2 C1 110.98(14) no
N1 C2 C3 110.03(18) no
C1 C2 C3 107.33(14) no
N3 C3 C2 113.77(14) no
N3 C3 C4 61.15(13) no
C2 C3 C4 117.69(14) no
N3 C4 C3 59.33(13) no
N3 C4 C5 116.36(13) no
C3 C4 C5 117.95(15) no
C4 C5 C6 122.16(15) no
C4 C5 C10 118.65(18) no
C6 C5 C10 119.09(14) no
C5 C6 C7 120.20(18) no
C6 C7 C8 120.2(2) no
C7 C8 C9 120.70(17) no
C8 C9 C10 119.04(17) no
N1 C10 C5 118.70(13) no
N1 C10 C9 120.56(15) no
C5 C10 C9 120.71(19) no
N1 C11 O1 120.9(2) no
N1 C11 C12 117.40(19) no
O1 C11 C12 121.66(18) no
C11 C12 C13 119.7(2) no
C11 C12 C17 120.77(16) no
C13 C12 C17 119.3(2) no
C12 C13 C14 120.0(2) no
C13 C14 C15 120.5(2) no
C14 C15 C16 120.1(3) no
C15 C16 C17 120.1(3) no
C12 C17 C16 119.87(19) no
S C18 C19 119.53(18) no
S C18 C23 119.17(19) no
C19 C18 C23 121.3(3) no
C18 C19 C20 118.5(2) no
C19 C20 C21 121.8(2) no
C20 C21 C22 118.2(3) no
C20 C21 C24 121.3(2) no
C22 C21 C24 120.5(3) no
C21 C22 C23 121.6(3) no
C18 C23 C22 118.6(2) no
H17 C24 H18 109.5 no
H17 C24 H19 109.5 no
H18 C24 H19 109.5 no

loop_
_geom_bond_atom_site_label_1
_geom_bond_atom_site_label_2
_geom_bond_distance
_geom_bond_publ_flag
S N3 1.6809(12) no
S O2 1.4255(16) no
S O3 1.4350(15) no
S C18 1.749(3) no
N1 C2 1.465(3) no
N1 C10 1.431(3) no
N1 C11 1.380(2) no
N2 C1 1.134(4) no
N3 C3 1.474(3) no
N3 C4 1.501(2) no
O1 C11 1.218(3) no
C1 C2 1.474(3) no
C2 C3 1.523(2) no
C3 C4 1.477(3) no
C4 C5 1.497(2) no
C5 C6 1.385(3) no
C5 C10 1.398(2) no
C6 C7 1.386(2) no
C7 C8 1.374(3) no
C8 C9 1.388(3) no
C9 C10 1.385(2) no
C11 C12 1.498(3) no
C12 C13 1.380(2) no
C12 C17 1.387(4) no
C13 C14 1.388(4) no
C14 C15 1.360(5) no
C15 C16 1.373(3) no
C16 C17 1.387(4) no
C18 C19 1.378(3) no
C18 C23 1.384(3) no
C19 C20 1.390(4) no
C20 C21 1.375(4) no
C21 C22 1.386(4) no
C21 C24 1.509(5) no
C22 C23 1.384(5) no
C2 H1 0.970 no
C3 H2 0.970 no
C4 H3 0.970 no
C6 H4 0.970 no
C7 H5 0.970 no
C8 H6 0.970 no
C9 H7 0.970 no
C13 H8 0.970 no
C14 H9 0.970 no
C15 H10 0.970 no
C16 H11 0.970 no
C17 H12 0.970 no
C19 H13 0.970 no
C20 H14 0.970 no
C22 H15 0.970 no
C23 H16 0.970 no
C24 H17 1.000 no
C24 H18 1.000 no
C24 H19 1.000 no
